data_7009898
loop_
_publ_author_name
'Dakternieks, Dainis'
'Dunn, Kerri'
'Schiesser, Carl H.'
'Tiekink, Edward R. T.'

_publ_section_title
;
 Synthesis of chiral organotin hydrides containing menthyl and
 oxazoline substituents&#x2020;
;
_journal_issue 20
_journal_name_full 'Journal of the Chemical Society, Dalton Transactions'
_journal_page_first 3693
_journal_paper_doi 10.1039/b004259p
_journal_year 2000
_chemical_formula_moiety 'C28 H38 Cl N O Sn '
_chemical_formula_sum 'C28 H38 Cl N O Sn'
_chemical_formula_weight 558.76
_space_group_IT_number 4
_symmetry_cell_setting monoclinic
_symmetry_Int_Tables_number 4
_symmetry_space_group_name_Hall 'P 2yb'
_symmetry_space_group_name_H-M 'P 1 21 1'
_cell_angle_alpha 90
_cell_angle_beta 112.36(2)
_cell_angle_gamma 90
_cell_formula_units_Z 2
_cell_length_a 8.052(2)
_cell_length_b 17.781(6)
_cell_length_c 10.304(3)
_cell_measurement_reflns_used 3
_cell_measurement_temperature 173
_cell_measurement_theta_max 25.0
_cell_measurement_theta_min 24.5
_cell_volume 1364.3(7)
_computing_cell_refinement 'MSC/AFC Diffractometer Control'
_computing_data_collection 'MSC/AFC Diffractometer Control'
_computing_data_reduction 'teXsan for Windows (MSC, 1997)'
_computing_publication_material 'teXsan for Windows (MSC, 1997)'
_computing_structure_refinement 'teXsan for Windows (MSC, 1997)'
_computing_structure_solution
;
'DIRDIF92 PATTY (Beurskens, 1992)
;
_diffrn_ambient_temperature 173
_diffrn_measurement_device AFC7R
_diffrn_measurement_method \w-2\q
_diffrn_orient_matrix_UB_11 0.06472
_diffrn_orient_matrix_UB_12 -0.04215
_diffrn_orient_matrix_UB_13 -0.02480
_diffrn_orient_matrix_UB_21 -0.10980
_diffrn_orient_matrix_UB_22 -0.03210
_diffrn_orient_matrix_UB_23 -0.02538
_diffrn_orient_matrix_UB_31 -0.04232
_diffrn_orient_matrix_UB_32 0.01887
_diffrn_orient_matrix_UB_33 -0.09875
_diffrn_radiation_detector 'scintillation counter'
_diffrn_radiation_monochromator graphite
_diffrn_radiation_source 'X-ray tube'
_diffrn_radiation_type 'Mo K\a'
_diffrn_radiation_wavelength 0.7107
_diffrn_reflns_av_R_equivalents 0.040
_diffrn_reflns_av_sigmaI/netI 0.066
_diffrn_reflns_limit_h_max 9
_diffrn_reflns_limit_h_min 0
_diffrn_reflns_limit_k_max 21
_diffrn_reflns_limit_k_min 0
_diffrn_reflns_limit_l_max 11
_diffrn_reflns_limit_l_min -12
_diffrn_reflns_number 3463
_diffrn_reflns_reduction_process 'Lp corrections applied'
_diffrn_reflns_theta_max 27.49
_diffrn_reflns_theta_min 3.13
_diffrn_standards_decay_% -0.05
_diffrn_standards_interval_count 400
_diffrn_standards_number 3
_exptl_absorpt_coefficient_mu 1.053
_exptl_absorpt_correction_type none
_exptl_crystal_colour colourless
_exptl_crystal_density_diffrn 1.360
_exptl_crystal_density_meas ?
_exptl_crystal_description plate
_exptl_crystal_F_000 576
_exptl_crystal_size_max 0.42
_exptl_crystal_size_mid 0.13
_exptl_crystal_size_min 0.10
_refine_diff_density_max 0.71
_refine_diff_density_min -1.31
_refine_ls_extinction_method none
_refine_ls_goodness_of_fit_ref 2.160
_refine_ls_hydrogen_treatment noref
_refine_ls_matrix_type full
_refine_ls_number_constraints 0
_refine_ls_number_parameters 288
_refine_ls_number_reflns 2310
_refine_ls_number_restraints 0
_refine_ls_R_factor_gt 0.0350
_refine_ls_shift/su_max 0.0000
_refine_ls_shift/su_mean 0.0001
_refine_ls_structure_factor_coef F
_refine_ls_weighting_details 'w = 1/[\s^2^(Fo) + 0.00001|Fo|^2^]'
_refine_ls_weighting_scheme sigma
_refine_ls_wR_factor_ref 0.0430
_reflns_number_gt 2310
_reflns_number_total 3245
_reflns_threshold_expression I>3.00\s(I)
_cod_data_source_file b004259p.txt
_cod_data_source_block '_MenPhLSnCl'
_cod_original_sg_symbol_H-M 'P 21       '
_cod_original_formula_sum 'C28 H38 Cl N O Sn '
_cod_database_code 7009898

loop_
_symmetry_equiv_pos_as_xyz
'   +x,   +y,   +z'
'   -x,1/2+y,   -z'

loop_
_atom_site_label
_atom_site_fract_x
_atom_site_fract_y
_atom_site_fract_z
_atom_site_U_iso_or_equiv
_atom_site_occupancy
_atom_site_refinement_flags
_atom_site_adp_type
_atom_site_calc_flag
_atom_site_calc_attached_atom
Sn 0.19625(5) 0.0000 0.40462(4) 0.02886(8) 1.000 . Uani d ?
Cl 0.0751(2) 0.0220(1) 0.5881(2) 0.0481(6) 1.000 . Uani d ?
O(1) 0.2779(8) 0.0773(3) 0.0208(6) 0.058(2) 1.000 . Uani d ?
N(1) 0.3012(5) 0.0027(6) 0.2001(4) 0.031(1) 1.000 . Uani d ?
C(1) 0.0523(8) 0.0890(4) 0.2715(7) 0.027(2) 1.000 . Uani d ?
C(2) -0.0784(9) 0.1323(4) 0.2899(7) 0.036(2) 1.000 . Uani d ?
C(3) -0.173(1) 0.1872(4) 0.1972(8) 0.042(2) 1.000 . Uani d ?
C(4) -0.128(1) 0.2020(4) 0.0796(8) 0.042(2) 1.000 . Uani d ?
C(5) 0.001(1) 0.1596(4) 0.0580(7) 0.039(2) 1.000 . Uani d ?
C(6) 0.0920(8) 0.1045(3) 0.1514(6) 0.029(2) 1.000 . Uani d ?
C(7) 0.2288(9) 0.0583(4) 0.1280(7) 0.034(2) 1.000 . Uani d ?
C(8) 0.418(1) 0.0254(5) 0.029(1) 0.077(4) 1.000 . Uani d ?
C(9) 0.4274(9) -0.0330(4) 0.1397(7) 0.041(2) 1.000 . Uani d ?
C(10) -0.321(1) 0.2328(5) 0.2154(9) 0.067(3) 1.000 . Uani d ?
C(11) 0.611(1) -0.0403(6) 0.2510(9) 0.078(3) 1.000 . Uani d ?
C(12) 0.357(1) -0.1062(5) 0.077(1) 0.056(3) 1.000 . Uani d ?
C(13) 0.4757(7) -0.0026(8) 0.5438(5) 0.032(1) 1.000 . Uani d ?
C(14) 0.526(1) 0.0617(5) 0.6568(7) 0.035(2) 1.000 . Uani d ?
C(15) 0.728(1) 0.0532(6) 0.7523(9) 0.054(3) 1.000 . Uani d ?
C(16) 0.777(1) -0.0267(6) 0.8079(9) 0.062(3) 1.000 . Uani d ?
C(17) 0.729(1) -0.0844(6) 0.691(1) 0.060(3) 1.000 . Uani d ?
C(18) 0.528(1) -0.0793(5) 0.5985(9) 0.047(3) 1.000 . Uani d ?
C(19) 0.4722(9) 0.1391(4) 0.6005(8) 0.047(2) 1.000 . Uani d ?
C(20) 0.520(1) 0.1982(6) 0.717(1) 0.083(3) 1.000 . Uani d ?
C(21) 0.546(1) 0.1634(5) 0.4913(9) 0.061(3) 1.000 . Uani d ?
C(22) 0.780(1) -0.1623(6) 0.745(1) 0.099(4) 1.000 . Uani d ?
C(23) 0.0757(9) -0.1060(4) 0.3408(8) 0.033(2) 1.000 . Uani d ?
C(24) 0.055(1) -0.1570(5) 0.4378(8) 0.051(2) 1.000 . Uani d ?
C(25) -0.027(1) -0.2260(5) 0.396(1) 0.063(3) 1.000 . Uani d ?
C(26) -0.095(1) -0.2464(5) 0.260(1) 0.067(3) 1.000 . Uani d ?
C(27) -0.087(1) -0.1960(5) 0.159(1) 0.057(3) 1.000 . Uani d ?
C(28) 0.0001(9) -0.1269(4) 0.2017(8) 0.040(2) 1.000 . Uani d ?
H(1) -0.1049 0.1239 0.3711 0.044 1.000 . Uiso c ?
H(2) -0.1871 0.2411 0.0159 0.050 1.000 . Uiso c ?
H(3) 0.0280 0.1684 -0.0228 0.047 1.000 . Uiso c ?
H(4) 0.3919 0.0016 -0.0592 0.092 1.000 . Uiso c ?
H(5) 0.5298 0.0511 0.0555 0.092 1.000 . Uiso c ?
H(6) -0.3093 0.2305 0.3105 0.080 1.000 . Uiso c ?
H(7) -0.3116 0.2837 0.1905 0.080 1.000 . Uiso c ?
H(8) -0.4339 0.2131 0.1566 0.080 1.000 . Uiso c ?
H(9) 0.6021 -0.0409 0.3405 0.093 1.000 . Uiso c ?
H(10) 0.6639 -0.0859 0.2378 0.093 1.000 . Uiso c ?
H(11) 0.6823 0.0010 0.2457 0.093 1.000 . Uiso c ?
H(12) 0.3273 -0.1354 0.1424 0.067 1.000 . Uiso c ?
H(13) 0.2533 -0.0989 -0.0055 0.067 1.000 . Uiso c ?
H(14) 0.4463 -0.1317 0.0544 0.067 1.000 . Uiso c ?
H(15) 0.5417 0.0077 0.4866 0.039 1.000 . Uiso c ?
H(16) 0.4614 0.0513 0.7148 0.042 1.000 . Uiso c ?
H(17) 0.7982 0.0664 0.6997 0.065 1.000 . Uiso c ?
H(18) 0.7547 0.0864 0.8299 0.065 1.000 . Uiso c ?
H(19) 0.9028 -0.0289 0.8609 0.075 1.000 . Uiso c ?
H(20) 0.7143 -0.0387 0.8667 0.075 1.000 . Uiso c ?
H(21) 0.7947 -0.0723 0.6335 0.071 1.000 . Uiso c ?
H(22) 0.4607 -0.0932 0.6532 0.056 1.000 . Uiso c ?
H(23) 0.5016 -0.1130 0.5217 0.056 1.000 . Uiso c ?
H(24) 0.3450 0.1390 0.5553 0.056 1.000 . Uiso c ?
H(25) 0.5054 0.1773 0.7967 0.100 1.000 . Uiso c ?
H(26) 0.6413 0.2135 0.7415 0.100 1.000 . Uiso c ?
H(27) 0.4432 0.2405 0.6846 0.100 1.000 . Uiso c ?
H(28) 0.6461 0.1956 0.5337 0.073 1.000 . Uiso c ?
H(29) 0.5818 0.1203 0.4541 0.073 1.000 . Uiso c ?
H(30) 0.4551 0.1896 0.4177 0.073 1.000 . Uiso c ?
H(31) 0.7804 -0.1658 0.8373 0.118 1.000 . Uiso c ?
H(32) 0.6961 -0.1970 0.6856 0.118 1.000 . Uiso c ?
H(33) 0.8968 -0.1736 0.7477 0.118 1.000 . Uiso c ?
H(34) 0.0990 -0.1438 0.5344 0.062 1.000 . Uiso c ?
H(35) -0.0366 -0.2596 0.4647 0.076 1.000 . Uiso c ?
H(36) -0.1471 -0.2946 0.2331 0.081 1.000 . Uiso c ?
H(37) -0.1406 -0.2084 0.0626 0.068 1.000 . Uiso c ?
H(38) 0.0075 -0.0934 0.1323 0.048 1.000 . Uiso c ?

loop_
_atom_site_aniso_label
_atom_site_aniso_U_11
_atom_site_aniso_U_22
_atom_site_aniso_U_33
_atom_site_aniso_U_12
_atom_site_aniso_U_13
_atom_site_aniso_U_23
Sn 0.0224(2) 0.0345(2) 0.0290(2) 0.0017(4) 0.0089(1) 0.0046(4)
Cl 0.0403(9) 0.072(2) 0.0411(9) 0.0032(9) 0.0263(7) 0.0074(9)
O(1) 0.074(4) 0.064(4) 0.056(4) 0.005(3) 0.046(3) 0.018(3)
N(1) 0.027(2) 0.040(3) 0.030(2) 0.004(5) 0.017(2) 0.008(6)
C(1) 0.027(3) 0.022(3) 0.024(3) -0.007(3) 0.001(3) -0.003(3)
C(2) 0.035(4) 0.033(4) 0.037(4) -0.002(3) 0.009(3) -0.001(3)
C(3) 0.035(4) 0.037(4) 0.045(4) 0.006(3) 0.006(3) -0.005(3)
C(4) 0.051(5) 0.025(4) 0.039(4) 0.004(3) 0.005(4) 0.006(3)
C(5) 0.053(4) 0.025(3) 0.035(4) -0.008(3) 0.011(3) -0.001(3)
C(6) 0.032(3) 0.027(3) 0.026(3) -0.008(3) 0.009(3) -0.005(3)
C(7) 0.044(4) 0.033(4) 0.031(3) -0.011(3) 0.020(3) -0.003(3)
C(8) 0.116(8) 0.056(6) 0.109(7) 0.016(5) 0.099(7) 0.009(5)
C(9) 0.034(4) 0.052(4) 0.045(4) -0.004(3) 0.024(3) -0.014(3)
C(10) 0.059(5) 0.063(6) 0.070(6) 0.027(5) 0.015(5) -0.006(5)
C(11) 0.034(4) 0.14(1) 0.069(6) -0.005(5) 0.032(4) -0.040(6)
C(12) 0.049(5) 0.063(6) 0.069(6) -0.010(4) 0.039(5) -0.023(5)
C(13) 0.022(2) 0.047(4) 0.026(3) 0.004(6) 0.007(2) -0.014(6)
C(14) 0.025(3) 0.058(5) 0.023(4) -0.002(3) 0.011(3) -0.006(3)
C(15) 0.035(5) 0.081(8) 0.037(5) 0.002(5) 0.004(4) -0.013(5)
C(16) 0.038(5) 0.089(9) 0.048(5) 0.008(4) 0.003(4) 0.012(5)
C(17) 0.023(4) 0.069(7) 0.068(6) 0.006(4) -0.003(4) 0.031(5)
C(18) 0.032(4) 0.056(6) 0.052(5) 0.005(4) 0.015(4) 0.018(4)
C(19) 0.028(4) 0.051(5) 0.057(5) 0.001(3) 0.012(3) -0.013(4)
C(20) 0.055(6) 0.094(8) 0.088(7) 0.008(5) 0.014(5) -0.048(6)
C(21) 0.061(5) 0.048(5) 0.070(6) -0.002(4) 0.020(5) 0.007(4)
C(22) 0.051(6) 0.073(7) 0.13(1) 0.008(5) -0.013(6) 0.044(7)
C(23) 0.021(3) 0.031(4) 0.043(4) 0.007(3) 0.009(3) 0.008(3)
C(24) 0.045(4) 0.049(5) 0.060(5) -0.004(4) 0.019(4) 0.013(4)
C(25) 0.059(5) 0.042(5) 0.089(7) -0.010(4) 0.029(5) 0.012(5)
C(26) 0.051(5) 0.046(5) 0.118(8) -0.010(4) 0.048(6) -0.012(6)
C(27) 0.054(6) 0.056(6) 0.072(6) -0.014(4) 0.038(6) -0.031(5)
C(28) 0.027(4) 0.044(4) 0.056(5) 0.005(3) 0.024(3) -0.002(4)

loop_
_atom_type_symbol
_atom_type_oxidation_number
_atom_type_number_in_cell
_atom_type_scat_dispersion_real
_atom_type_scat_dispersion_imag
_atom_type_scat_source
C 0 56 0.002 0.002
;International Tables for Crystallography
(1992, Vol. C, Table 6.1.1.2)
;
H 0 76 0.000 0.000
;International Tables for Crystallography
(1992, Vol. C, Table 6.1.1.2)
;
N 0 2 0.004 0.003
;International Tables for Crystallography
(1992, Vol. C, Table 6.1.1.2)
;
O 0 2 0.008 0.006
;International Tables for Crystallography
(1992, Vol. C, Table 6.1.1.2)
;
Cl 0 2 0.132 0.159
;International Tables for Crystallography
(1992, Vol. C, Tables 4.2.6.8 and 6.1.1.1)
;
Sn 0 2 -0.873 1.424
;International Tables for Crystallography
(1992, Vol. C, Tables 4.2.6.8 and 6.1.1.1)
;

loop_
_geom_angle_atom_site_label_1
_geom_angle_atom_site_label_2
_geom_angle_atom_site_label_3
_geom_angle
_geom_angle_site_symmetry_1
_geom_angle_site_symmetry_2
_geom_angle_site_symmetry_3
_geom_angle_publ_flag
Cl Sn N(1) 169.1(4) . . . ?
Cl Sn C(1) 95.7(3) . . . ?
Cl Sn C(13) 96.3(2) . . . ?
Cl Sn C(23) 96.4(3) . . . ?
N(1) Sn C(1) 74.0(4) . . . ?
N(1) Sn C(13) 87.7(2) . . . ?
N(1) Sn C(23) 91.0(5) . . . ?
C(1) Sn C(13) 128.3(6) . . . ?
C(1) Sn C(23) 113.0(4) . . . ?
C(13) Sn C(23) 115.3(6) . . . ?
C(7) O(1) C(8) 105.1(9) . . . ?
Sn N(1) C(7) 106.4(7) . . . ?
Sn N(1) C(9) 144.5(8) . . . ?
C(7) N(1) C(9) 108.8(8) . . . ?
Sn C(1) C(2) 125.9(7) . . . ?
Sn C(1) C(6) 117.4(7) . . . ?
C(2) C(1) C(6) 116.7(9) . . . ?
C(1) C(2) C(3) 124(1) . . . ?
C(1) C(2) H(1) 118.2 . . . no
C(3) C(2) H(1) 118.2 . . . no
C(2) C(3) C(4) 118(1) . . . ?
C(2) C(3) C(10) 123(1) . . . ?
C(4) C(3) C(10) 118(1) . . . ?
C(3) C(4) C(5) 119.6(9) . . . ?
C(3) C(4) H(2) 120.2 . . . no
C(5) C(4) H(2) 120.2 . . . no
C(4) C(5) C(6) 121.0(9) . . . ?
C(4) C(5) H(3) 119.5 . . . no
C(6) C(5) H(3) 119.5 . . . no
C(1) C(6) C(5) 120.9(9) . . . ?
C(1) C(6) C(7) 117.8(8) . . . ?
C(5) C(6) C(7) 121.3(8) . . . ?
O(1) C(7) N(1) 118.2(9) . . . ?
O(1) C(7) C(6) 117.8(9) . . . ?
N(1) C(7) C(6) 124.0(8) . . . ?
O(1) C(8) C(9) 107.1(8) . . . ?
O(1) C(8) H(4) 110.1 . . . no
O(1) C(8) H(5) 110.1 . . . no
C(9) C(8) H(4) 110.1 . . . no
C(9) C(8) H(5) 110.1 . . . no
H(4) C(8) H(5) 109.5 . . . no
N(1) C(9) C(8) 100(1) . . . ?
N(1) C(9) C(11) 110.0(8) . . . ?
N(1) C(9) C(12) 110.2(9) . . . ?
C(8) C(9) C(11) 113(1) . . . ?
C(8) C(9) C(12) 112(1) . . . ?
C(11) C(9) C(12) 111(1) . . . ?
C(3) C(10) H(6) 109.5 . . . no
C(3) C(10) H(7) 109.5 . . . no
C(3) C(10) H(8) 109.5 . . . no
H(6) C(10) H(7) 109.5 . . . no
H(6) C(10) H(8) 109.5 . . . no
H(7) C(10) H(8) 109.5 . . . no
C(9) C(11) H(9) 109.5 . . . no
C(9) C(11) H(10) 109.5 . . . no
C(9) C(11) H(11) 109.5 . . . no
H(9) C(11) H(10) 109.5 . . . no
H(9) C(11) H(11) 109.5 . . . no
H(10) C(11) H(11) 109.5 . . . no
C(9) C(12) H(12) 109.5 . . . no
C(9) C(12) H(13) 109.5 . . . no
C(9) C(12) H(14) 109.5 . . . no
H(12) C(12) H(13) 109.5 . . . no
H(12) C(12) H(14) 109.5 . . . no
H(13) C(12) H(14) 109.5 . . . no
Sn C(13) C(14) 112.8(8) . . . ?
Sn C(13) C(18) 110(1) . . . ?
Sn C(13) H(15) 105.7 . . . no
C(14) C(13) C(18) 115.7(9) . . . ?
C(14) C(13) H(15) 105.7 . . . no
C(18) C(13) H(15) 105.7 . . . no
C(13) C(14) C(15) 108.2(9) . . . ?
C(13) C(14) C(19) 115(1) . . . ?
C(13) C(14) H(16) 106.0 . . . no
C(15) C(14) C(19) 115(1) . . . ?
C(15) C(14) H(16) 106.0 . . . no
C(19) C(14) H(16) 106.0 . . . no
C(14) C(15) C(16) 113(1) . . . ?
C(14) C(15) H(17) 108.6 . . . no
C(14) C(15) H(18) 108.6 . . . no
C(16) C(15) H(17) 108.6 . . . no
C(16) C(15) H(18) 108.6 . . . no
H(17) C(15) H(18) 109.5 . . . no
C(15) C(16) C(17) 112(1) . . . ?
C(15) C(16) H(19) 108.8 . . . no
C(15) C(16) H(20) 108.8 . . . no
C(17) C(16) H(19) 108.8 . . . no
C(17) C(16) H(20) 108.8 . . . no
H(19) C(16) H(20) 109.5 . . . no
C(16) C(17) C(18) 110(1) . . . ?
C(16) C(17) C(22) 112(1) . . . ?
C(16) C(17) H(21) 107.9 . . . no
C(18) C(17) C(22) 111(1) . . . ?
C(18) C(17) H(21) 107.9 . . . no
C(22) C(17) H(21) 107.9 . . . no
C(13) C(18) C(17) 112(1) . . . ?
C(13) C(18) H(22) 108.9 . . . no
C(13) C(18) H(23) 108.9 . . . no
C(17) C(18) H(22) 108.9 . . . no
C(17) C(18) H(23) 108.9 . . . no
H(22) C(18) H(23) 109.5 . . . no
C(14) C(19) C(20) 112(1) . . . ?
C(14) C(19) C(21) 114.3(9) . . . ?
C(14) C(19) H(24) 106.8 . . . no
C(20) C(19) C(21) 109(1) . . . ?
C(20) C(19) H(24) 106.8 . . . no
C(21) C(19) H(24) 106.8 . . . no
C(19) C(20) H(25) 109.5 . . . no
C(19) C(20) H(26) 109.5 . . . no
C(19) C(20) H(27) 109.5 . . . no
H(25) C(20) H(26) 109.5 . . . no
H(25) C(20) H(27) 109.5 . . . no
H(26) C(20) H(27) 109.5 . . . no
C(19) C(21) H(28) 109.5 . . . no
C(19) C(21) H(29) 109.5 . . . no
C(19) C(21) H(30) 109.5 . . . no
H(28) C(21) H(29) 109.5 . . . no
H(28) C(21) H(30) 109.5 . . . no
H(29) C(21) H(30) 109.5 . . . no
C(17) C(22) H(31) 109.5 . . . no
C(17) C(22) H(32) 109.5 . . . no
C(17) C(22) H(33) 109.5 . . . no
H(31) C(22) H(32) 109.5 . . . no
H(31) C(22) H(33) 109.5 . . . no
H(32) C(22) H(33) 109.5 . . . no
Sn C(23) C(24) 121.4(8) . . . ?
Sn C(23) C(28) 122.3(8) . . . ?
C(24) C(23) C(28) 116(1) . . . ?
C(23) C(24) C(25) 122(1) . . . ?
C(23) C(24) H(34) 119.2 . . . no
C(25) C(24) H(34) 119.2 . . . no
C(24) C(25) C(26) 121(1) . . . ?
C(24) C(25) H(35) 119.4 . . . no
C(26) C(25) H(35) 119.4 . . . no
C(25) C(26) C(27) 119(1) . . . ?
C(25) C(26) H(36) 120.3 . . . no
C(27) C(26) H(36) 120.3 . . . no
C(26) C(27) C(28) 120(1) . . . ?
C(26) C(27) H(37) 120.2 . . . no
C(28) C(27) H(37) 120.2 . . . no
C(23) C(28) C(27) 122(1) . . . ?
C(23) C(28) H(38) 118.9 . . . no
C(27) C(28) H(38) 118.9 . . . no

loop_
_geom_bond_atom_site_label_1
_geom_bond_atom_site_label_2
_geom_bond_distance
_geom_bond_site_symmetry_1
_geom_bond_site_symmetry_2
_geom_bond_publ_flag
Sn Cl 2.467(2) . . ?
Sn N(1) 2.552(6) . . ?
Sn C(1) 2.13(1) . . ?
Sn C(13) 2.160(7) . . ?
Sn C(23) 2.11(1) . . ?
O(1) C(7) 1.35(1) . . ?
O(1) C(8) 1.44(1) . . ?
N(1) C(7) 1.24(2) . . ?
N(1) C(9) 1.52(1) . . ?
C(1) C(2) 1.37(1) . . ?
C(1) C(6) 1.42(1) . . ?
C(2) C(3) 1.38(1) . . ?
C(2) H(1) 0.95 . . no
C(3) C(4) 1.41(2) . . ?
C(3) C(10) 1.51(1) . . ?
C(4) C(5) 1.37(1) . . ?
C(4) H(2) 0.95 . . no
C(5) C(6) 1.37(1) . . ?
C(5) H(3) 0.95 . . no
C(6) C(7) 1.47(1) . . ?
C(8) C(9) 1.52(1) . . ?
C(8) H(4) 0.95 . . no
C(8) H(5) 0.95 . . no
C(9) C(11) 1.49(1) . . ?
C(9) C(12) 1.47(2) . . ?
C(10) H(6) 0.95 . . no
C(10) H(7) 0.95 . . no
C(10) H(8) 0.95 . . no
C(11) H(9) 0.95 . . no
C(11) H(10) 0.95 . . no
C(11) H(11) 0.95 . . no
C(12) H(12) 0.95 . . no
C(12) H(13) 0.95 . . no
C(12) H(14) 0.95 . . no
C(13) C(14) 1.57(2) . . ?
C(13) C(18) 1.47(2) . . ?
C(13) H(15) 0.95 . . no
C(14) C(15) 1.55(2) . . ?
C(14) C(19) 1.49(2) . . ?
C(14) H(16) 0.95 . . no
C(15) C(16) 1.53(2) . . ?
C(15) H(17) 0.95 . . no
C(15) H(18) 0.95 . . no
C(16) C(17) 1.52(2) . . ?
C(16) H(19) 0.95 . . no
C(16) H(20) 0.95 . . no
C(17) C(18) 1.54(2) . . ?
C(17) C(22) 1.49(2) . . ?
C(17) H(21) 0.95 . . no
C(18) H(22) 0.95 . . no
C(18) H(23) 0.95 . . no
C(19) C(20) 1.53(2) . . ?
C(19) C(21) 1.52(2) . . ?
C(19) H(24) 0.95 . . no
C(20) H(25) 0.95 . . no
C(20) H(26) 0.95 . . no
C(20) H(27) 0.95 . . no
C(21) H(28) 0.95 . . no
C(21) H(29) 0.95 . . no
C(21) H(30) 0.95 . . no
C(22) H(31) 0.95 . . no
C(22) H(32) 0.95 . . no
C(22) H(33) 0.95 . . no
C(23) C(24) 1.41(1) . . ?
C(23) C(28) 1.38(1) . . ?
C(24) C(25) 1.38(2) . . ?
C(24) H(34) 0.95 . . no
C(25) C(26) 1.35(2) . . ?
C(25) H(35) 0.95 . . no
C(26) C(27) 1.39(2) . . ?
C(26) H(36) 0.95 . . no
C(27) C(28) 1.40(2) . . ?
C(27) H(37) 0.95 . . no
C(28) H(38) 0.95 . . no

loop_
_geom_torsion_atom_site_label_1
_geom_torsion_atom_site_label_2
_geom_torsion_atom_site_label_3
_geom_torsion_atom_site_label_4
_geom_torsion_site_symmetry_1
_geom_torsion_site_symmetry_2
_geom_torsion_site_symmetry_3
_geom_torsion_site_symmetry_4
_geom_torsion
_geom_torsion_publ_flag
Sn N(1) C(7) O(1) . . . . 172.9(7) no
Sn N(1) C(7) C(6) . . . . -8(1) no
Sn N(1) C(9) C(8) . . . . -166(1) no
Sn N(1) C(9) C(11) . . . . -47(2) no
Sn N(1) C(9) C(12) . . . . 76(2) no
Sn C(1) C(2) C(3) . . . . -177.2(8) no
Sn C(1) C(6) C(5) . . . . 178.0(7) no
Sn C(1) C(6) C(7) . . . . 0(1) no
Sn C(13) C(14) C(15) . . . . 178.8(9) no
Sn C(13) C(14) C(19) . . . . -51(1) no
Sn C(13) C(18) C(17) . . . . 176.3(8) no
Sn C(23) C(24) C(25) . . . . 178.6(9) no
Sn C(23) C(28) C(27) . . . . -177.0(8) no
Cl Sn N(1) C(7) . . . . -14(2) no
Cl Sn N(1) C(9) . . . . 159.2(8) no
Cl Sn C(1) C(2) . . . . -7.2(9) no
Cl Sn C(1) C(6) . . . . 173.9(7) no
Cl Sn C(13) C(14) . . . . -44.0(9) no
Cl Sn C(13) C(18) . . . . 87.1(7) no
Cl Sn C(23) C(24) . . . . -35.7(8) no
Cl Sn C(23) C(28) . . . . 139.0(8) no
O(1) C(7) N(1) C(9) . . . . -3(1) no
O(1) C(7) C(6) C(1) . . . . -174.3(9) no
O(1) C(7) C(6) C(5) . . . . 8(1) no
O(1) C(8) C(9) N(1) . . . . -9(1) no
O(1) C(8) C(9) C(11) . . . . -126(1) no
O(1) C(8) C(9) C(12) . . . . 108(1) no
N(1) Sn C(1) C(2) . . . . 176.4(9) no
N(1) Sn C(1) C(6) . . . . -2.6(7) no
N(1) Sn C(13) C(14) . . . . 126(1) no
N(1) Sn C(13) C(18) . . . . -103.0(8) no
N(1) Sn C(23) C(24) . . . . 152.3(8) no
N(1) Sn C(23) C(28) . . . . -33.0(8) no
N(1) C(7) O(1) C(8) . . . . -4(1) no
N(1) C(7) C(6) C(1) . . . . 6(2) no
N(1) C(7) C(6) C(5) . . . . -172(1) no
C(1) Sn N(1) C(7) . . . . 5.3(7) no
C(1) Sn N(1) C(9) . . . . 178(2) no
C(1) Sn C(13) C(14) . . . . 58.4(9) no
C(1) Sn C(13) C(18) . . . . -170.5(7) no
C(1) Sn C(23) C(24) . . . . -134.7(8) no
C(1) Sn C(23) C(28) . . . . 40.0(9) no
C(1) C(2) C(3) C(4) . . . . -3(2) no
C(1) C(2) C(3) C(10) . . . . 178(1) no
C(1) C(6) C(5) C(4) . . . . 1(1) no
C(2) C(1) Sn C(13) . . . . -109.9(8) no
C(2) C(1) Sn C(23) . . . . 92(1) no
C(2) C(1) C(6) C(5) . . . . -1(1) no
C(2) C(1) C(6) C(7) . . . . -179.0(8) no
C(2) C(3) C(4) C(5) . . . . 3(2) no
C(3) C(2) C(1) C(6) . . . . 2(2) no
C(3) C(4) C(5) C(6) . . . . -2(2) no
C(4) C(5) C(6) C(7) . . . . 179.2(9) no
C(5) C(4) C(3) C(10) . . . . -178(1) no
C(6) C(1) Sn C(13) . . . . 71.2(8) no
C(6) C(1) Sn C(23) . . . . -86.7(7) no
C(6) C(7) O(1) C(8) . . . . 176.9(9) no
C(6) C(7) N(1) C(9) . . . . 176.9(9) no
C(7) O(1) C(8) C(9) . . . . 8(1) no
C(7) N(1) Sn C(13) . . . . -126(1) no
C(7) N(1) Sn C(23) . . . . 119.0(8) no
C(7) N(1) C(9) C(8) . . . . 7(1) no
C(7) N(1) C(9) C(11) . . . . 126(1) no
C(7) N(1) C(9) C(12) . . . . -111(1) no
C(9) N(1) Sn C(13) . . . . 47(1) no
C(9) N(1) Sn C(23) . . . . -68(1) no
C(13) Sn C(23) C(24) . . . . 64.4(9) no
C(13) Sn C(23) C(28) . . . . -120.9(8) no
C(13) C(14) C(15) C(16) . . . . -50(1) no
C(13) C(14) C(19) C(20) . . . . 178.0(9) no
C(13) C(14) C(19) C(21) . . . . -57(1) no
C(13) C(18) C(17) C(16) . . . . 55(1) no
C(13) C(18) C(17) C(22) . . . . 180(1) no
C(14) C(13) Sn C(23) . . . . -144.1(9) no
C(14) C(13) C(18) C(17) . . . . -54(1) no
C(14) C(15) C(16) C(17) . . . . 56(2) no
C(15) C(14) C(13) C(18) . . . . 50(1) no
C(15) C(14) C(19) C(20) . . . . -55(1) no
C(15) C(14) C(19) C(21) . . . . 70(1) no
C(15) C(16) C(17) C(18) . . . . -57(2) no
C(15) C(16) C(17) C(22) . . . . 179(1) no
C(16) C(15) C(14) C(19) . . . . 180(1) no
C(18) C(13) Sn C(23) . . . . -13.0(8) no
C(18) C(13) C(14) C(19) . . . . -179.7(9) no
C(23) C(24) C(25) C(26) . . . . -1(2) no
C(23) C(28) C(27) C(26) . . . . -2(2) no
C(24) C(23) C(28) C(27) . . . . -2(2) no
C(24) C(25) C(26) C(27) . . . . -2(2) no
C(25) C(24) C(23) C(28) . . . . 4(2) no
C(25) C(26) C(27) C(28) . . . . 4(2) no
